data_2012306
loop_
_publ_author_name
'Zhang, Fuyi'
'Du, Chen-xia'
'Liu, Hong-Min'
'Zhu, Yu'

_publ_section_title
;
 A novel glycoside lactone derivative with a 2-C-unsaturated diester
 substituent
;
_journal_issue 11
_journal_name_full 'Acta Crystallographica Section C'
_journal_page_first 1361
_journal_page_last 1362
_journal_paper_doi 10.1107/S0108270101015505
_journal_volume 57
_journal_year 2001
_chemical_formula_iupac 'C18 H18 O8'
_chemical_formula_moiety 'C18 H18 O8'
_chemical_formula_sum 'C18 H18 O8'
_chemical_formula_weight 362.32
_chemical_name_systematic
;
?
;
_space_group_IT_number 19
_symmetry_cell_setting orthorhombic
_symmetry_space_group_name_Hall 'P 2ac 2ab'
_symmetry_space_group_name_H-M 'P 21 21 21'
_audit_creation_method SHELXL-97
_cell_angle_alpha 90.00
_cell_angle_beta 90.00
_cell_angle_gamma 90.00
_cell_formula_units_Z 4
_cell_length_a 22.469(5)
_cell_length_b 4.6467(9)
_cell_length_c 16.501(3)
_cell_measurement_reflns_used 188
_cell_measurement_temperature 291(2)
_cell_measurement_theta_max 26.0
_cell_measurement_theta_min 2.8
_cell_volume 1722.8(6)
_computing_cell_refinement 'R-AXIS Software'
_computing_data_collection 'R-AXIS Software (Rigaku, 1997)'
_computing_data_reduction 'R-AXIS Software'
_computing_molecular_graphics 'TEXSAN (Molecular Structure Corporation, 1992)'
_computing_publication_material TEXSAN
_computing_structure_refinement 'SHELXL97 (Sheldrick, 1997)'
_computing_structure_solution 'SHELXS86 (Sheldrick, 1990)'
_diffrn_ambient_temperature 291(2)
_diffrn_detector_area_resol_mean 100
_diffrn_measured_fraction_theta_full .883
_diffrn_measured_fraction_theta_max .883
_diffrn_measurement_device_type 'Rigaku R-AXIS-IV IP'
_diffrn_measurement_method 'Oscillation frames'
_diffrn_radiation_monochromator graphite
_diffrn_radiation_source 'fine-focus sealed tube'
_diffrn_radiation_type MoK\a
_diffrn_radiation_wavelength .71073
_diffrn_reflns_av_R_equivalents .0452
_diffrn_reflns_av_sigmaI/netI .0481
_diffrn_reflns_limit_h_max 29
_diffrn_reflns_limit_h_min 0
_diffrn_reflns_limit_k_max 6
_diffrn_reflns_limit_k_min -6
_diffrn_reflns_limit_l_max 20
_diffrn_reflns_limit_l_min 0
_diffrn_reflns_number 2635
_diffrn_reflns_theta_full 27.54
_diffrn_reflns_theta_max 27.54
_diffrn_reflns_theta_min 1.53
_diffrn_standards_number 0
_exptl_absorpt_coefficient_mu .111
_exptl_absorpt_correction_type none
_exptl_crystal_colour colorless
_exptl_crystal_density_diffrn 1.397
_exptl_crystal_density_meas ?
_exptl_crystal_density_method 'not measured'
_exptl_crystal_description prism
_exptl_crystal_F_000 760
_exptl_crystal_size_max .30
_exptl_crystal_size_mid .30
_exptl_crystal_size_min .20
_refine_diff_density_max .171
_refine_diff_density_min -.141
_refine_ls_extinction_coef .0112(11)
_refine_ls_extinction_method SHELXL97
_refine_ls_goodness_of_fit_ref 1.129
_refine_ls_hydrogen_treatment noref
_refine_ls_matrix_type full
_refine_ls_number_parameters 236
_refine_ls_number_reflns 2608
_refine_ls_number_restraints 0
_refine_ls_restrained_S_all 1.129
_refine_ls_R_factor_all .0708
_refine_ls_R_factor_gt .0536
_refine_ls_shift/su_max .006
_refine_ls_shift/su_mean .000
_refine_ls_structure_factor_coef Fsqd
_refine_ls_weighting_details 'calc w = 1/[\s^2^(Fo^2^)+(0.0456P)^2^+0.0022P] where P = (Fo^2^+2Fc^2^)/3'
_refine_ls_weighting_scheme calc
_refine_ls_wR_factor_ref .1031
_reflns_number_gt 2244
_reflns_number_total 2608
_reflns_threshold_expression I>2\s(I)
_cod_data_source_file da1200.cif
_cod_data_source_block I
_cod_depositor_comments
;
The following automatic conversions were performed:
'_symmetry_cell_setting' value 'Orthorhombic' changed to 'orthorhombic'
according to '/home/saulius/struct/CIF-dictionaries/cif_core.dic'
dictionary named 'cif_core.dic' version 2.4.1 from 2010-06-29.

Automatic conversion script
Id: cif_fix_enum 1527 2010-12-29 10:47:43Z saulius 

The following automatic conversions were performed:

'_symmetry_cell_setting' value 'Orthorhombic' changed to
'orthorhombic' according to
/home/saulius/struct/CIF-dictionaries/cif_core.dic dictionary named
'cif_core.dic' version 2.4.1 from 2010-06-29.

Automatic conversion script
Id: cif_fix_values 1715 2011-07-08 13:25:40Z adriana 

The following automatic conversions were performed:

'_exptl_crystal_density_meas' value 'not measured' was changed to '?'
- the value is perceived as not measured.

Automatic conversion script
Id: cif_fix_values 3008 2015-01-20 13:52:24Z robertas 
;
_cod_database_code 2012306
_cod_database_fobs_code 2012306

loop_
_symmetry_equiv_pos_as_xyz
'x, y, z'
'-x+1/2, -y, z+1/2'
'-x, y+1/2, -z+1/2'
'x+1/2, -y+1/2, -z'

loop_
_atom_site_label
_atom_site_fract_x
_atom_site_fract_y
_atom_site_fract_z
_atom_site_U_iso_or_equiv
_atom_site_adp_type
_atom_site_calc_flag
_atom_site_refinement_flags
_atom_site_occupancy
_atom_site_disorder_assembly
_atom_site_disorder_group
_atom_site_type_symbol
O1 .15952(6) .4688(3) .32087(6) .0498(4) Uani d . 1 . . O
O2 .31517(7) .0894(5) .07470(8) .0791(6) Uani d . 1 . . O
O3 .23100(5) .3476(4) .07963(7) .0557(4) Uani d . 1 . . O
O4 .10271(5) .5107(3) .04932(5) .0393(3) Uani d . 1 . . O
O5 .10115(5) .1443(3) .24604(6) .0410(3) Uani d . 1 . . O
O6 .00484(5) .4733(3) .09490(6) .0436(3) Uani d . 1 . . O
O7 .31436(7) -.3078(4) .22505(8) .0711(5) Uani d . 1 . . O
O8 .27567(6) -.0519(4) .32712(7) .0607(4) Uani d . 1 . . O
C1 .15797(8) .2072(4) .27957(9) .0389(5) Uani d . 1 . . C
H1A .1699 .0516 .3162 .047 Uiso calc R 1 . . H
C2 .20214(8) .2292(4) .21037(8) .0391(5) Uani d . 1 . . C
C3 .18521(8) .4054(5) .13776(9) .0420(5) Uani d . 1 . . C
H3A .1858 .6101 .1521 .050 Uiso calc R 1 . . H
C4 .12355(7) .3216(4) .11118(8) .0366(4) Uani d . 1 . . C
H4A .1237 .1230 .0911 .044 Uiso calc R 1 . . H
C5 .08295(8) .3454(4) .18538(9) .0371(4) Uani d . 1 . . C
H5A .0850 .5411 .2073 .044 Uiso calc R 1 . . H
C6 .01979(8) .2799(5) .15934(9) .0440(5) Uani d . 1 . . C
H6A .0168 .0822 .1409 .053 Uiso calc R 1 . . H
H6B -.0073 .3061 .2045 .053 Uiso calc R 1 . . H
C7 .13260(11) .4512(6) .39997(10) .0705(8) Uani d . 1 . . C
H7A .1373 .6317 .4275 .106 Uiso calc R 1 . . H
H7B .1515 .3016 .4307 .106 Uiso calc R 1 . . H
H7C .0910 .4087 .3944 .106 Uiso calc R 1 . . H
C8 .25321(8) .0942(4) .19680(9) .0425(5) Uani d . 1 . . C
C9 .28524(8) -.1123(5) .24944(10) .0456(5) Uani d . 1 . . C
C10 .29887(11) -.2571(6) .38519(13) .0804(8) Uani d . 1 . . C
H10A .2909 -.1904 .4392 .121 Uiso calc R 1 . . H
H10B .3411 -.2767 .3778 .121 Uiso calc R 1 . . H
H10C .2801 -.4404 .3771 .121 Uiso calc R 1 . . H
C11 .04338(7) .4382(4) .02755(9) .0381(5) Uani d . 1 . . C
H11A .0420 .2377 .0092 .046 Uiso calc R 1 . . H
C12 .02272(8) .6318(4) -.03955(9) .0396(5) Uani d . 1 . . C
C13 -.03775(9) .6585(6) -.05419(10) .0552(6) Uani d . 1 . . C
H13A -.0647 .5584 -.0221 .066 Uiso calc R 1 . . H
C14 -.05827(10) .8321(7) -.11589(11) .0683(7) Uani d . 1 . . C
H14A -.0990 .8502 -.1249 .082 Uiso calc R 1 . . H
C15 -.01877(10) .9780(6) -.16404(10) .0665(7) Uani d . 1 . . C
H15A -.0328 1.0975 -.2050 .080 Uiso calc R 1 . . H
C16 .04172(10) .9485(6) -.15192(10) .0578(6) Uani d . 1 . . C
H16A .0685 1.0444 -.1854 .069 Uiso calc R 1 . . H
C17 .06238(9) .7749(5) -.08959(9) .0461(5) Uani d . 1 . . C
H17A .1031 .7544 -.0813 .055 Uiso calc R 1 . . H
C18 .27312(9) .1657(6) .11221(11) .0524(6) Uani d . 1 . . C

loop_
_atom_site_aniso_label
_atom_site_aniso_U_11
_atom_site_aniso_U_22
_atom_site_aniso_U_33
_atom_site_aniso_U_12
_atom_site_aniso_U_13
_atom_site_aniso_U_23
O1 .0637(8) .0490(8) .0367(5) -.0051(8) .0023(6) -.0055(6)
O2 .0533(8) .1257(16) .0582(6) .0181(11) .0180(7) .0163(10)
O3 .0397(7) .0855(11) .0421(5) -.0016(9) .0034(6) .0185(7)
O4 .0361(6) .0450(7) .0367(5) -.0006(7) -.0030(5) .0078(5)
O5 .0400(6) .0398(7) .0432(5) -.0055(7) .0008(5) .0077(5)
O6 .0387(6) .0491(8) .0430(5) .0079(7) .0036(5) .0010(5)
O7 .0637(9) .0732(11) .0762(8) .0200(10) .0085(8) .0125(9)
O8 .0665(9) .0702(10) .0456(6) .0046(9) -.0106(6) .0135(7)
C1 .0405(10) .0395(11) .0366(7) -.0002(10) .0013(7) .0056(8)
C2 .0417(10) .0406(11) .0351(7) -.0081(9) -.0060(7) .0047(7)
C3 .0353(9) .0491(12) .0417(7) -.0045(10) .0025(7) .0061(8)
C4 .0358(9) .0365(10) .0376(7) .0006(9) .0009(7) .0028(8)
C5 .0414(9) .0340(9) .0358(7) -.0012(10) .0023(7) .0011(7)
C6 .0434(11) .0455(12) .0432(8) -.0011(11) .0016(8) .0072(8)
C7 .0855(16) .0828(19) .0433(9) -.0026(17) .0112(10) -.0102(11)
C8 .0352(10) .0525(13) .0399(8) -.0051(10) -.0017(7) .0041(8)
C9 .0364(10) .0527(13) .0478(8) -.0048(11) -.0023(8) .0029(9)
C10 .0827(16) .0913(19) .0670(10) -.0067(18) -.0229(12) .0327(13)
C11 .0359(10) .0362(11) .0424(7) -.0013(10) -.0007(7) -.0046(7)
C12 .0454(10) .0384(11) .0350(7) .0053(10) -.0058(7) -.0080(7)
C13 .0457(12) .0695(15) .0504(9) .0021(13) -.0055(9) -.0011(10)
C14 .0545(13) .0925(19) .0579(10) .0126(15) -.0150(10) .0034(13)
C15 .0786(15) .0732(16) .0476(9) .0125(15) -.0193(10) .0051(11)
C16 .0729(14) .0590(14) .0414(8) -.0022(14) -.0065(9) .0062(9)
C17 .0490(11) .0464(12) .0430(8) .0026(11) -.0026(8) -.0033(9)
C18 .0383(10) .0758(15) .0430(8) -.0019(12) -.0022(8) .0079(10)

loop_
_atom_type_symbol
_atom_type_description
_atom_type_scat_dispersion_real
_atom_type_scat_dispersion_imag
_atom_type_scat_source
C C .0033 .0016 'International Tables Vol C Tables 4.2.6.8 and 6.1.1.4'
H H .0000 .0000 'International Tables Vol C Tables 4.2.6.8 and 6.1.1.4'
O O .0106 .0060 'International Tables Vol C Tables 4.2.6.8 and 6.1.1.4'

loop_
_geom_angle_atom_site_label_1
_geom_angle_atom_site_label_2
_geom_angle_atom_site_label_3
_geom_angle
C1 O1 C7 112.53(16)
C18 O3 C3 110.31(13)
C11 O4 C4 110.05(13)
C1 O5 C5 113.28(13)
C11 O6 C6 111.48(13)
C9 O8 C10 116.13(18)
O1 C1 O5 113.08(15)
O1 C1 C2 107.04(15)
O5 C1 C2 107.97(12)
O1 C1 H1A 109.6
O5 C1 H1A 109.6
C2 C1 H1A 109.6
C8 C2 C3 110.03(14)
C8 C2 C1 131.40(16)
C3 C2 C1 118.18(16)
O3 C3 C2 104.50(15)
O3 C3 C4 114.69(13)
C2 C3 C4 108.96(15)
O3 C3 H3A 109.5
C2 C3 H3A 109.5
C4 C3 H3A 109.5
O4 C4 C3 110.57(15)
O4 C4 C5 109.41(14)
C3 C4 C5 107.27(12)
O4 C4 H4A 109.9
C3 C4 H4A 109.9
C5 C4 H4A 109.9
O5 C5 C6 109.61(14)
O5 C5 C4 110.03(14)
C6 C5 C4 108.49(13)
O5 C5 H5A 109.6
C6 C5 H5A 109.6
C4 C5 H5A 109.6
O6 C6 C5 107.72(15)
O6 C6 H6A 110.2
C5 C6 H6A 110.2
O6 C6 H6B 110.2
C5 C6 H6B 110.2
H6A C6 H6B 108.5
O1 C7 H7A 109.5
O1 C7 H7B 109.5
H7A C7 H7B 109.5
O1 C7 H7C 109.5
H7A C7 H7C 109.5
H7B C7 H7C 109.5
C2 C8 C9 128.87(15)
C2 C8 C18 108.03(16)
C9 C8 C18 122.92(17)
O7 C9 O8 125.19(18)
O7 C9 C8 124.29(16)
O8 C9 C8 110.50(17)
O8 C10 H10A 109.5
O8 C10 H10B 109.5
H10A C10 H10B 109.5
O8 C10 H10C 109.5
H10A C10 H10C 109.5
H10B C10 H10C 109.5
O6 C11 O4 110.33(12)
O6 C11 C12 108.68(14)
O4 C11 C12 109.55(15)
O6 C11 H11A 109.4
O4 C11 H11A 109.4
C12 C11 H11A 109.4
C17 C12 C13 118.94(17)
C17 C12 C11 121.93(16)
C13 C12 C11 119.07(17)
C14 C13 C12 120.6(2)
C14 C13 H13A 119.7
C12 C13 H13A 119.7
C15 C14 C13 120.1(2)
C15 C14 H14A 120.0
C13 C14 H14A 120.0
C14 C15 C16 120.3(2)
C14 C15 H15A 119.9
C16 C15 H15A 119.9
C15 C16 C17 119.6(2)
C15 C16 H16A 120.2
C17 C16 H16A 120.2
C12 C17 C16 120.40(19)
C12 C17 H17A 119.8
C16 C17 H17A 119.8
O2 C18 O3 121.86(17)
O2 C18 C8 131.1(2)
O3 C18 C8 107.07(16)

loop_
_geom_bond_atom_site_label_1
_geom_bond_atom_site_label_2
_geom_bond_site_symmetry_2
_geom_bond_distance
_geom_bond_publ_flag
O1 C1 . 1.394(2) ?
O1 C7 . 1.441(2) ?
O2 C18 . 1.184(2) ?
O3 C18 . 1.378(3) ?
O3 C3 . 1.432(2) ?
O4 C11 . 1.421(2) ?
O4 C4 . 1.426(2) ?
O5 C1 . 1.422(2) ?
O5 C5 . 1.429(2) ?
O6 C11 . 1.4185(18) ?
O6 C6 . 1.432(2) ?
O7 C9 . 1.190(3) ?
O8 C9 . 1.330(2) ?
O8 C10 . 1.449(3) ?
C1 C2 . 1.516(2) ?
C1 H1A . .9800 ?
C2 C8 . 1.327(3) ?
C2 C3 . 1.500(2) ?
C3 C4 . 1.505(2) ?
C3 H3A . .9800 ?
C4 C5 . 1.531(2) ?
C4 H4A . .9800 ?
C5 C6 . 1.514(2) ?
C5 H5A . .9800 ?
C6 H6A . .9700 ?
C6 H6B . .9700 ?
C7 H7A . .9600 ?
C7 H7B . .9600 ?
C7 H7C . .9600 ?
C8 C9 . 1.481(3) ?
C8 C18 . 1.503(2) ?
C10 H10A . .9600 ?
C10 H10B . .9600 ?
C10 H10C . .9600 ?
C11 C12 . 1.500(2) ?
C11 H11A . .9800 ?
C12 C17 . 1.385(3) ?
C12 C13 . 1.386(3) ?
C13 C14 . 1.378(3) ?
C13 H13A . .9300 ?
C14 C15 . 1.371(3) ?
C14 H14A . .9300 ?
C15 C16 . 1.381(3) ?
C15 H15A . .9300 ?
C16 C17 . 1.387(3) ?
C16 H16A . .9300 ?
C17 H17A . .9300 ?

loop_
_geom_torsion_atom_site_label_1
_geom_torsion_atom_site_label_2
_geom_torsion_atom_site_label_3
_geom_torsion_atom_site_label_4
_geom_torsion
C7 O1 C1 O5 77.34(18)
C7 O1 C1 C2 -163.89(15)
C5 O5 C1 O1 63.63(16)
C5 O5 C1 C2 -54.60(19)
O1 C1 C2 C8 112.9(2)
O5 C1 C2 C8 -125.0(2)
O1 C1 C2 C3 -75.05(19)
O5 C1 C2 C3 47.0(2)
C18 O3 C3 C2 -2.0(2)
C18 O3 C3 C4 -121.27(18)
C8 C2 C3 O3 2.3(2)
C1 C2 C3 O3 -171.37(16)
C8 C2 C3 C4 125.29(17)
C1 C2 C3 C4 -48.3(2)
C11 O4 C4 C3 -177.14(14)
C11 O4 C4 C5 -59.21(18)
O3 C3 C4 O4 -71.2(2)
C2 C3 C4 O4 172.14(14)
O3 C3 C4 C5 169.61(16)
C2 C3 C4 C5 52.9(2)
C1 O5 C5 C6 -174.29(14)
C1 O5 C5 C4 66.49(17)
O4 C4 C5 O5 176.50(13)
C3 C4 C5 O5 -63.5(2)
O4 C4 C5 C6 56.6(2)
C3 C4 C5 C6 176.58(16)
C11 O6 C6 C5 60.36(18)
O5 C5 C6 O6 -176.17(13)
C4 C5 C6 O6 -56.01(19)
C3 C2 C8 C9 -176.85(19)
C1 C2 C8 C9 -4.3(3)
C3 C2 C8 C18 -1.6(2)
C1 C2 C8 C18 170.92(19)
C10 O8 C9 O7 -5.4(3)
C10 O8 C9 C8 173.15(17)
C2 C8 C9 O7 147.1(2)
C18 C8 C9 O7 -27.5(3)
C2 C8 C9 O8 -31.4(3)
C18 C8 C9 O8 153.94(19)
C6 O6 C11 O4 -63.75(19)
C6 O6 C11 C12 176.13(15)
C4 O4 C11 O6 62.38(18)
C4 O4 C11 C12 -178.03(13)
O6 C11 C12 C17 142.21(17)
O4 C11 C12 C17 21.6(2)
O6 C11 C12 C13 -40.7(2)
O4 C11 C12 C13 -161.28(17)
C17 C12 C13 C14 -2.1(3)
C11 C12 C13 C14 -179.31(19)
C12 C13 C14 C15 .7(4)
C13 C14 C15 C16 1.1(4)
C14 C15 C16 C17 -1.4(4)
C13 C12 C17 C16 1.8(3)
C11 C12 C17 C16 178.91(18)
C15 C16 C17 C12 -.1(3)
C3 O3 C18 O2 -179.9(2)
C3 O3 C18 C8 1.2(2)
C2 C8 C18 O2 -178.5(3)
C9 C8 C18 O2 -2.9(4)
C2 C8 C18 O3 .3(2)
C9 C8 C18 O3 175.91(17)

loop_
_cod_related_entry_id
_cod_related_entry_database
_cod_related_entry_code
1 ChemSpider 9454920
